data_7050705
loop_
_publ_author_name
'Almeida Paz, Filipe A.'
'Bond, Andrew D.'
'Khimyak, Yaroslav Z.'
'Klinowski, Jacek'

_publ_section_title
;
 Synthesis and characterization of a new layered compound of trimesic
 acidElectronic supplementary information (ESI) available: top view of
 the HxBTC anionic network (Fig. S1) and detailed hydrogen bond graph
 sets present in the interactions linking the two HxBTC sheets within a
 double layer (Fig. S2). See
 http://www.rsc.org/suppdata/nj/b1/b108083k/
;
_journal_issue 4
_journal_name_full 'New Journal of Chemistry'
_journal_page_first 381
_journal_paper_doi 10.1039/b108083k
_journal_volume 26
_journal_year 2002
_chemical_formula_moiety '(C9 H6 O6)4, C12 H12 N2, H2 O'
_chemical_formula_sum 'C48 H38 N2 O25'
_chemical_formula_weight 1042.80
_chemical_name_common
;
trimesic acid, 1,2-bis(4-pyridyl)ethane, 4:1 co-crystal hydrate
;
_space_group_IT_number 2
_symmetry_cell_setting triclinic
_symmetry_space_group_name_Hall '-P 1'
_symmetry_space_group_name_H-M 'P -1'
_atom_sites_solution_hydrogens geom
_atom_sites_solution_primary direct
_atom_sites_solution_secondary difmap
_cell_angle_alpha 93.282(3)
_cell_angle_beta 107.930(3)
_cell_angle_gamma 106.375(3)
_cell_formula_units_Z 2
_cell_length_a 12.4048(8)
_cell_length_b 12.9345(7)
_cell_length_c 15.5773(10)
_cell_measurement_reflns_used 11530
_cell_measurement_temperature 180(2)
_cell_measurement_theta_max 25.03
_cell_measurement_theta_min 1.00
_cell_volume 2252.9(2)
_computing_cell_refinement 'HKL Scalepack (Otwinowski & Minor 1997)'
_computing_data_collection 'Collect (Nonius B.V. 1998)'
_computing_data_reduction
;
HKL Denzo and Scalepack (Otwinowski & Minor 1997)
;
_computing_publication_material 'SHELXL-97 (Sheldrick 1997)'
_computing_structure_refinement 'SHELXL-97 (Sheldrick 1997)'
_computing_structure_solution 'SHELXS-97 (Sheldrick 1997)'
_diffrn_ambient_temperature 180(2)
_diffrn_measured_fraction_theta_full 0.974
_diffrn_measured_fraction_theta_max 0.974
_diffrn_measurement_device_type 'Nonius Kappa CCD'
_diffrn_measurement_method 'Thin slice \w and \f scans'
_diffrn_radiation_monochromator graphite
_diffrn_radiation_source 'fine-focus sealed tube'
_diffrn_radiation_type MoK\a
_diffrn_radiation_wavelength 0.71073
_diffrn_reflns_av_R_equivalents 0.0757
_diffrn_reflns_av_sigmaI/netI 0.1050
_diffrn_reflns_limit_h_max 14
_diffrn_reflns_limit_h_min -14
_diffrn_reflns_limit_k_max 15
_diffrn_reflns_limit_k_min -15
_diffrn_reflns_limit_l_max 18
_diffrn_reflns_limit_l_min -17
_diffrn_reflns_number 16999
_diffrn_reflns_theta_full 24.97
_diffrn_reflns_theta_max 24.97
_diffrn_reflns_theta_min 3.52
_diffrn_standards_number 0
_exptl_absorpt_coefficient_mu 0.127
_exptl_absorpt_correction_T_max 0.997
_exptl_absorpt_correction_T_min 0.808
_exptl_absorpt_correction_type multi-scan
_exptl_absorpt_process_details 'Sortav Blessing (1995)'
_exptl_crystal_colour colourless
_exptl_crystal_density_diffrn 1.537
_exptl_crystal_density_method 'not measured'
_exptl_crystal_description plate
_exptl_crystal_F_000 1080
_exptl_crystal_size_max 0.42
_exptl_crystal_size_mid 0.12
_exptl_crystal_size_min 0.02
_refine_diff_density_max 0.770
_refine_diff_density_min -0.292
_refine_diff_density_rms 0.069
_refine_ls_extinction_method none
_refine_ls_goodness_of_fit_ref 1.015
_refine_ls_hydrogen_treatment mixed
_refine_ls_matrix_type full
_refine_ls_number_parameters 710
_refine_ls_number_reflns 7712
_refine_ls_number_restraints 2
_refine_ls_restrained_S_all 1.015
_refine_ls_R_factor_all 0.1221
_refine_ls_R_factor_gt 0.0584
_refine_ls_shift/su_max 0.006
_refine_ls_shift/su_mean 0.001
_refine_ls_structure_factor_coef Fsqd
_refine_ls_weighting_details 'calc w=1/[\s^2^(Fo^2^)+(0.0728P)^2^+0.0983P] where P=(Fo^2^+2Fc^2^)/3'
_refine_ls_weighting_scheme calc
_refine_ls_wR_factor_gt 0.1279
_refine_ls_wR_factor_ref 0.1557
_reflns_number_gt 4374
_reflns_number_total 7712
_reflns_threshold_expression >2sigma(I)
_cod_data_source_file b108083k.txt
_cod_data_source_block jk0101
_cod_original_sg_symbol_H-M P-1
_cod_database_code 7050705

loop_
_symmetry_equiv_pos_as_xyz
'x, y, z'
'-x, -y, -z'

loop_
_atom_site_label
_atom_site_type_symbol
_atom_site_fract_x
_atom_site_fract_y
_atom_site_fract_z
_atom_site_U_iso_or_equiv
_atom_site_adp_type
_atom_site_occupancy
_atom_site_symmetry_multiplicity
_atom_site_calc_flag
_atom_site_refinement_flags
_atom_site_disorder_assembly
_atom_site_disorder_group
O1_1 O -0.4486(2) 0.96073(19) -0.87615(16) 0.0515(6) Uani 1 1 d . . .
O2_1 O -0.6025(2) 0.82439(18) -0.87003(17) 0.0520(7) Uani 1 1 d . . .
H2O_1 H -0.657(4) 0.849(3) -0.919(3) 0.108(5) Uiso 1 1 d . . .
O3_1 O -0.55345(17) 0.54702(15) -0.67112(14) 0.0334(5) Uani 1 1 d . . .
O4_1 O -0.36879(17) 0.56333(16) -0.58349(15) 0.0377(5) Uani 1 1 d . . .
O5_1 O -0.02955(18) 0.87005(16) -0.55877(14) 0.0366(5) Uani 1 1 d . . .
O6_1 O -0.04503(18) 0.99833(16) -0.64808(14) 0.0361(5) Uani 1 1 d . . .
H6O_1 H 0.069(4) 1.040(3) -0.612(3) 0.108(5) Uiso 1 1 d . . .
C1_1 C -0.4128(2) 0.8412(2) -0.76795(19) 0.0229(7) Uani 1 1 d . . .
C2_1 C -0.4629(2) 0.7449(2) -0.73860(19) 0.0242(7) Uani 1 1 d . . .
H2_1 H -0.5461 0.7074 -0.7652 0.029 Uiso 1 1 calc R . .
C3_1 C -0.3923(2) 0.7033(2) -0.67076(19) 0.0230(7) Uani 1 1 d . . .
C4_1 C -0.2715(2) 0.7597(2) -0.63174(19) 0.0246(7) Uani 1 1 d . . .
H4_1 H -0.2228 0.7320 -0.5851 0.029 Uiso 1 1 calc R . .
C5_1 C -0.2204(2) 0.8561(2) -0.65966(19) 0.0234(7) Uani 1 1 d . . .
C6_1 C -0.2918(2) 0.8969(2) -0.72848(19) 0.0252(7) Uani 1 1 d . . .
H6_1 H -0.2575 0.9626 -0.7481 0.030 Uiso 1 1 calc R . .
C7_1 C -0.4882(3) 0.8825(2) -0.8435(2) 0.0324(8) Uani 1 1 d . . .
C8_1 C -0.4440(3) 0.5970(2) -0.6402(2) 0.0267(7) Uani 1 1 d . . .
C9_1 C -0.0903(3) 0.9115(2) -0.6190(2) 0.0270(7) Uani 1 1 d . . .
O1_2 O -0.4066(2) -0.04434(19) -0.28140(16) 0.0516(6) Uani 1 1 d . . .
O2_2 O -0.2472(2) 0.09158(19) -0.27645(18) 0.0501(7) Uani 1 1 d . . .
H2O_2 H -0.199(4) 0.061(4) -0.233(3) 0.108(5) Uiso 1 1 d . . .
O3_2 O -0.27047(18) 0.37775(16) -0.47011(15) 0.0384(6) Uani 1 1 d . . .
O4_2 O -0.45288(18) 0.37874(17) -0.54934(15) 0.0401(6) Uani 1 1 d . . .
H4O_2 H -0.416(4) 0.455(4) -0.575(3) 0.108(5) Uiso 1 1 d . . .
O5_2 O -0.81129(19) 0.08215(17) -0.58130(15) 0.0409(6) Uani 1 1 d . . .
O6_2 O -0.79822(18) -0.05352(17) -0.49980(15) 0.0388(5) Uani 1 1 d . . .
H6O_2 H -0.909(4) -0.087(3) -0.528(3) 0.108(5) Uiso 1 1 d . . .
C1_2 C -0.4314(2) 0.0897(2) -0.37699(19) 0.0241(7) Uani 1 1 d . . .
C2_2 C -0.3755(2) 0.1848(2) -0.40422(19) 0.0246(7) Uani 1 1 d . . .
H2_2 H -0.2917 0.2185 -0.3766 0.029 Uiso 1 1 calc R . .
C3_2 C -0.4406(2) 0.2314(2) -0.47130(19) 0.0242(7) Uani 1 1 d . . .
C4_2 C -0.5632(2) 0.1819(2) -0.51115(19) 0.0261(7) Uani 1 1 d . . .
H4_2 H -0.6086 0.2133 -0.5568 0.031 Uiso 1 1 calc R . .
C5_2 C -0.6196(2) 0.0865(2) -0.48438(19) 0.0237(7) Uani 1 1 d . . .
C6_2 C -0.5539(2) 0.0404(2) -0.41724(19) 0.0256(7) Uani 1 1 d . . .
H6_2 H -0.5927 -0.0246 -0.3990 0.031 Uiso 1 1 calc R . .
C7_2 C -0.3629(3) 0.0378(2) -0.3065(2) 0.0289(7) Uani 1 1 d . . .
C8_2 C -0.3789(3) 0.3359(2) -0.4969(2) 0.0271(7) Uani 1 1 d . . .
C9_2 C -0.7511(3) 0.0359(2) -0.5253(2) 0.0276(7) Uani 1 1 d . . .
O1_3 O -0.86783(19) 0.44139(18) -0.78471(15) 0.0460(6) Uani 1 1 d . . .
O2_3 O -0.73208(19) 0.60167(18) -0.77113(17) 0.0466(6) Uani 1 1 d . . .
H2O_3 H -0.678(4) 0.564(4) -0.736(3) 0.108(5) Uiso 1 1 d . . .
O3_3 O -0.80182(19) 0.85746(17) -0.98251(16) 0.0461(6) Uani 1 1 d . . .
O4_3 O -0.98973(17) 0.84696(16) -1.05861(14) 0.0356(5) Uani 1 1 d . . .
O5_3 O -1.31949(18) 0.54334(16) -1.05929(15) 0.0393(6) Uani 1 1 d . . .
O6_3 O -1.29492(18) 0.41362(17) -0.97376(15) 0.0374(6) Uani 1 1 d . . .
H6O_3 H -1.385(4) 0.384(3) -1.002(3) 0.108(5) Uiso 1 1 d . . .
C1_3 C -0.9253(2) 0.5755(2) -0.86970(19) 0.0228(7) Uani 1 1 d . . .
C2_3 C -0.8818(3) 0.6717(2) -0.90216(19) 0.0266(7) Uani 1 1 d . . .
H2_3 H -0.7987 0.7104 -0.8796 0.032 Uiso 1 1 calc R . .
C3_3 C -0.9581(2) 0.7115(2) -0.96674(19) 0.0238(7) Uani 1 1 d . . .
C4_3 C -1.0795(2) 0.6545(2) -0.99801(19) 0.0244(7) Uani 1 1 d . . .
H4_3 H -1.1329 0.6815 -1.0416 0.029 Uiso 1 1 calc R . .
C5_3 C -1.1243(2) 0.5586(2) -0.96657(19) 0.0240(7) Uani 1 1 d . . .
C6_3 C -1.0464(2) 0.5188(2) -0.90218(18) 0.0252(7) Uani 1 1 d . . .
H6_3 H -1.0763 0.4531 -0.8807 0.030 Uiso 1 1 calc R . .
C7_3 C -0.8406(3) 0.5319(2) -0.8043(2) 0.0272(7) Uani 1 1 d . . .
C8_3 C -0.9100(3) 0.8127(2) -1.0032(2) 0.0289(7) Uani 1 1 d . . .
C9_3 C -1.2543(3) 0.5036(2) -1.0030(2) 0.0270(7) Uani 1 1 d . . .
O1_4 O 0.0611(2) 0.4403(2) -0.36627(19) 0.0654(8) Uani 1 1 d . . .
O2_4 O -0.09832(19) 0.32732(19) -0.34852(17) 0.0503(7) Uani 1 1 d . . .
H2O_4 H -0.157(4) 0.353(3) -0.401(3) 0.108(5) Uiso 1 1 d . . .
O3_4 O -0.07305(18) 0.02968(16) -0.16617(15) 0.0383(5) Uani 1 1 d . . .
O4_4 O 0.10869(18) 0.02026(17) -0.09899(16) 0.0440(6) Uani 1 1 d . . .
H4O_4 H 0.059(4) -0.058(4) -0.080(3) 0.108(5) Uiso 1 1 d . . .
O5_4 O 0.46719(17) 0.33336(16) -0.04830(14) 0.0335(5) Uani 1 1 d . . .
O6_4 O 0.45049(18) 0.46918(16) -0.12915(15) 0.0363(5) Uani 1 1 d . . .
H6O_4 H 0.557(4) 0.504(3) -0.099(3) 0.108(5) Uiso 1 1 d . . .
C1_4 C 0.0868(2) 0.3216(2) -0.25608(19) 0.0235(7) Uani 1 1 d . . .
C2_4 C 0.0307(2) 0.2249(2) -0.23094(19) 0.0262(7) Uani 1 1 d . . .
H2_4 H -0.0533 0.1921 -0.2579 0.031 Uiso 1 1 calc R . .
C3_4 C 0.0966(2) 0.1757(2) -0.16667(19) 0.0223(6) Uani 1 1 d . . .
C4_4 C 0.2195(2) 0.2262(2) -0.12542(19) 0.0247(7) Uani 1 1 d . . .
H4_4 H 0.2652 0.1934 -0.0813 0.030 Uiso 1 1 calc R . .
C5_4 C 0.2753(2) 0.3248(2) -0.14878(19) 0.0232(7) Uani 1 1 d . . .
C6_4 C 0.2084(2) 0.3708(2) -0.21507(19) 0.0247(7) Uani 1 1 d . . .
H6_4 H 0.2467 0.4368 -0.2324 0.030 Uiso 1 1 calc R . .
C7_4 C 0.0166(3) 0.3703(2) -0.3287(2) 0.0293(7) Uani 1 1 d . . .
C8_4 C 0.0369(3) 0.0686(2) -0.1432(2) 0.0278(7) Uani 1 1 d . . .
C9_4 C 0.4063(2) 0.3769(2) -0.1043(2) 0.0243(7) Uani 1 1 d . . .
N1_1 N 0.0526(3) 0.3124(2) 0.3490(2) 0.0433(7) Uani 1 1 d . . .
H1N_1 H 0.143(4) 0.338(3) 0.363(3) 0.108(5) Uiso 1 1 d . . .
N2_1 N -0.7499(3) 0.1585(3) 0.1284(2) 0.0685(10) Uani 1 1 d . . .
H2N_1 H -0.830(4) 0.114(4) 0.112(3) 0.108(5) Uiso 1 1 d . . .
C10_1 C -0.0188(3) 0.2472(3) 0.2702(3) 0.0471(9) Uani 1 1 d . . .
H10_1 H 0.0157 0.2234 0.2293 0.057 Uiso 1 1 calc R . .
C11_1 C -0.1393(3) 0.2145(3) 0.2474(3) 0.0462(9) Uani 1 1 d . . .
H11_1 H -0.1883 0.1684 0.1911 0.055 Uiso 1 1 calc R . .
C12_1 C -0.1910(3) 0.2484(3) 0.3067(2) 0.0378(8) Uani 1 1 d . . .
C13_1 C -0.1158(3) 0.3143(3) 0.3882(2) 0.0431(9) Uani 1 1 d . . .
H13_1 H -0.1481 0.3382 0.4306 0.052 Uiso 1 1 calc R . .
C14_1 C 0.0065(3) 0.3454(3) 0.4081(2) 0.0470(9) Uani 1 1 d . . .
H14_1 H 0.0580 0.3906 0.4643 0.056 Uiso 1 1 calc R . .
C15_1 C -0.3241(3) 0.2175(3) 0.2815(2) 0.0429(9) Uani 1 1 d . . .
H15A_1 H -0.3447 0.2235 0.3377 0.051 Uiso 1 1 calc R . .
H15B_1 H -0.3609 0.1406 0.2509 0.051 Uiso 1 1 calc R . .
C16_1 C -0.3754(3) 0.2916(3) 0.2173(3) 0.0568(11) Uani 1 1 d . . .
H16A_1 H -0.3484 0.3668 0.2508 0.068 Uiso 1 1 calc R . .
H16B_1 H -0.3455 0.2940 0.1652 0.068 Uiso 1 1 calc R . .
C17_1 C -0.6893(4) 0.1150(3) 0.0897(3) 0.0573(11) Uani 1 1 d . . .
H17_1 H -0.7298 0.0519 0.0443 0.069 Uiso 1 1 calc R . .
C18_1 C -0.5686(3) 0.1598(3) 0.1143(2) 0.0463(9) Uani 1 1 d . . .
H18_1 H -0.5256 0.1297 0.0844 0.056 Uiso 1 1 calc R . .
C19_1 C -0.5087(3) 0.2490(2) 0.1828(2) 0.0373(8) Uani 1 1 d . . .
C20_1 C -0.5760(3) 0.2922(3) 0.2190(3) 0.0508(10) Uani 1 1 d . . .
H20_1 H -0.5383 0.3558 0.2641 0.061 Uiso 1 1 calc R . .
C21_1 C -0.69568(16) 0.24638(16) 0.19195(14) 0.0688(12) Uani 1 1 d . . .
H21_1 H -0.7412 0.2773 0.2186 0.083 Uiso 1 1 calc R . .
O100_1 O 0.28766(16) 0.37147(16) 0.38758(14) 0.0458(6) Uani 1 1 d RD . .
H100_1 H 0.3358 0.4217 0.3756 0.055 Uiso 1 1 d RD . .
H101_1 H 0.3185 0.3798 0.4446 0.055 Uiso 1 1 d RD . .

loop_
_atom_site_aniso_label
_atom_site_aniso_U_11
_atom_site_aniso_U_22
_atom_site_aniso_U_33
_atom_site_aniso_U_23
_atom_site_aniso_U_13
_atom_site_aniso_U_12
O1_1 0.0480(15) 0.0477(15) 0.0570(16) 0.0293(13) 0.0108(13) 0.0159(13)
O2_1 0.0308(15) 0.0435(14) 0.0631(18) 0.0213(12) -0.0072(12) 0.0064(12)
O3_1 0.0194(12) 0.0304(12) 0.0434(13) 0.0137(10) 0.0036(10) 0.0034(10)
O4_1 0.0207(12) 0.0376(13) 0.0477(14) 0.0237(11) 0.0006(11) 0.0073(10)
O5_1 0.0202(12) 0.0428(13) 0.0357(13) 0.0102(11) 0.0004(10) 0.0024(10)
O6_1 0.0252(12) 0.0301(12) 0.0424(14) 0.0073(10) 0.0064(11) -0.0022(10)
C1_1 0.0217(17) 0.0226(16) 0.0247(17) 0.0030(13) 0.0061(14) 0.0097(14)
C2_1 0.0167(16) 0.0258(16) 0.0262(17) 0.0009(13) 0.0030(14) 0.0062(13)
C3_1 0.0182(16) 0.0257(16) 0.0240(16) 0.0035(13) 0.0064(13) 0.0060(13)
C4_1 0.0208(17) 0.0280(17) 0.0208(16) 0.0013(13) 0.0023(13) 0.0071(14)
C5_1 0.0208(16) 0.0229(16) 0.0248(17) 0.0001(13) 0.0082(14) 0.0047(14)
C6_1 0.0263(18) 0.0174(15) 0.0301(18) 0.0003(13) 0.0108(15) 0.0035(13)
C7_1 0.032(2) 0.0263(18) 0.038(2) 0.0112(15) 0.0073(16) 0.0104(16)
C8_1 0.0222(18) 0.0256(17) 0.0274(18) 0.0041(14) 0.0044(15) 0.0044(15)
C9_1 0.0227(17) 0.0280(18) 0.0251(18) -0.0031(14) 0.0048(15) 0.0053(15)
O1_2 0.0367(14) 0.0493(15) 0.0568(16) 0.0303(13) 0.0052(12) 0.0027(12)
O2_2 0.0233(14) 0.0510(15) 0.0693(18) 0.0340(13) 0.0051(12) 0.0081(12)
O3_2 0.0219(13) 0.0389(13) 0.0507(15) 0.0226(11) 0.0064(11) 0.0074(10)
O4_2 0.0220(12) 0.0371(13) 0.0536(15) 0.0249(11) 0.0013(11) 0.0069(10)
O5_2 0.0212(12) 0.0413(13) 0.0484(15) 0.0084(11) 0.0004(11) 0.0044(11)
O6_2 0.0210(12) 0.0372(13) 0.0453(14) 0.0059(11) 0.0061(11) -0.0048(10)
C1_2 0.0229(17) 0.0223(16) 0.0247(17) 0.0019(13) 0.0066(14) 0.0056(14)
C2_2 0.0160(15) 0.0245(16) 0.0302(17) 0.0036(13) 0.0047(14) 0.0052(13)
C3_2 0.0190(16) 0.0248(16) 0.0276(17) 0.0023(13) 0.0058(14) 0.0076(14)
C4_2 0.0244(17) 0.0267(17) 0.0260(17) 0.0035(13) 0.0045(14) 0.0107(14)
C5_2 0.0215(16) 0.0247(16) 0.0235(17) 0.0004(13) 0.0069(14) 0.0066(14)
C6_2 0.0269(18) 0.0245(16) 0.0252(17) 0.0045(13) 0.0111(14) 0.0053(14)
C7_2 0.0234(18) 0.0286(18) 0.0319(19) 0.0093(15) 0.0076(15) 0.0047(15)
C8_2 0.0198(18) 0.0288(17) 0.0296(18) 0.0085(14) 0.0042(14) 0.0068(15)
C9_2 0.0240(17) 0.0257(17) 0.0284(18) 0.0018(14) 0.0058(15) 0.0043(15)
O1_3 0.0383(14) 0.0405(14) 0.0503(15) 0.0217(12) 0.0042(12) 0.0079(12)
O2_3 0.0213(13) 0.0412(14) 0.0663(17) 0.0218(12) 0.0010(12) 0.0058(11)
O3_3 0.0229(14) 0.0370(13) 0.0655(17) 0.0242(12) 0.0010(12) 0.0022(11)
O4_3 0.0239(12) 0.0289(12) 0.0471(14) 0.0160(10) 0.0021(11) 0.0069(10)
O5_3 0.0198(12) 0.0400(13) 0.0463(14) 0.0116(11) 0.0010(11) 0.0018(11)
O6_3 0.0209(12) 0.0380(13) 0.0430(14) 0.0105(11) 0.0050(11) -0.0007(10)
C1_3 0.0183(16) 0.0230(16) 0.0240(16) 0.0045(13) 0.0055(14) 0.0035(13)
C2_3 0.0197(16) 0.0264(17) 0.0300(18) 0.0014(14) 0.0059(14) 0.0052(14)
C3_3 0.0200(17) 0.0183(15) 0.0292(17) 0.0036(13) 0.0060(14) 0.0027(13)
C4_3 0.0235(17) 0.0239(16) 0.0234(17) 0.0012(13) 0.0030(14) 0.0098(14)
C5_3 0.0191(16) 0.0242(16) 0.0244(17) -0.0004(13) 0.0049(14) 0.0037(13)
C6_3 0.0281(18) 0.0235(16) 0.0230(17) 0.0050(13) 0.0097(14) 0.0053(14)
C7_3 0.0226(18) 0.0272(18) 0.0286(18) 0.0068(14) 0.0060(15) 0.0057(15)
C8_3 0.0238(19) 0.0232(16) 0.0324(19) 0.0055(14) 0.0023(15) 0.0039(15)
C9_3 0.0267(18) 0.0264(17) 0.0233(17) 0.0013(14) 0.0048(15) 0.0059(15)
O1_4 0.0341(15) 0.0697(18) 0.086(2) 0.0514(16) 0.0100(15) 0.0105(13)
O2_4 0.0189(13) 0.0588(15) 0.0642(17) 0.0360(13) 0.0026(12) 0.0060(11)
O3_4 0.0195(13) 0.0381(13) 0.0497(14) 0.0211(11) 0.0038(11) 0.0035(10)
O4_4 0.0210(12) 0.0382(13) 0.0627(16) 0.0280(12) 0.0011(11) 0.0047(11)
O5_4 0.0206(11) 0.0359(12) 0.0353(13) 0.0062(10) 0.0026(10) 0.0033(10)
O6_4 0.0219(12) 0.0270(12) 0.0497(15) 0.0080(10) 0.0039(11) 0.0005(10)
C1_4 0.0196(17) 0.0225(16) 0.0276(17) 0.0045(13) 0.0076(14) 0.0057(13)
C2_4 0.0177(16) 0.0283(17) 0.0286(17) 0.0017(14) 0.0049(14) 0.0050(14)
C3_4 0.0198(16) 0.0206(15) 0.0219(16) 0.0024(13) 0.0035(13) 0.0036(13)
C4_4 0.0185(17) 0.0276(17) 0.0240(17) 0.0019(13) 0.0018(14) 0.0075(14)
C5_4 0.0188(16) 0.0212(16) 0.0262(17) -0.0018(13) 0.0078(14) 0.0019(13)
C6_4 0.0243(17) 0.0208(15) 0.0292(17) 0.0040(13) 0.0103(14) 0.0061(14)
C7_4 0.0218(19) 0.0247(17) 0.0387(19) 0.0117(15) 0.0075(15) 0.0048(14)
C8_4 0.0189(18) 0.0290(17) 0.0288(18) 0.0089(14) 0.0011(14) 0.0045(15)
C9_4 0.0196(17) 0.0255(17) 0.0256(17) -0.0006(14) 0.0073(14) 0.0050(14)
N1_1 0.0289(16) 0.0498(18) 0.051(2) 0.0170(16) 0.0124(16) 0.0113(15)
N2_1 0.0285(19) 0.092(3) 0.060(2) 0.011(2) 0.0037(19) -0.006(2)
C10_1 0.038(2) 0.053(2) 0.051(2) 0.0077(19) 0.018(2) 0.0117(19)
C11_1 0.037(2) 0.047(2) 0.052(2) 0.0088(18) 0.0149(19) 0.0089(18)
C12_1 0.0280(19) 0.0381(19) 0.046(2) 0.0169(17) 0.0106(18) 0.0091(16)
C13_1 0.030(2) 0.050(2) 0.048(2) 0.0097(18) 0.0125(18) 0.0122(17)
C14_1 0.036(2) 0.052(2) 0.045(2) 0.0079(18) 0.0048(19) 0.0106(18)
C15_1 0.0283(19) 0.041(2) 0.057(2) 0.0162(17) 0.0135(18) 0.0068(16)
C16_1 0.034(2) 0.052(2) 0.082(3) 0.034(2) 0.014(2) 0.0116(18)
C17_1 0.065(3) 0.037(2) 0.041(2) 0.0119(18) -0.011(2) 0.002(2)
C18_1 0.055(3) 0.045(2) 0.043(2) 0.0192(18) 0.012(2) 0.024(2)
C19_1 0.0284(19) 0.0297(18) 0.050(2) 0.0215(17) 0.0081(17) 0.0064(16)
C20_1 0.036(2) 0.050(2) 0.054(2) -0.0008(18) -0.0005(19) 0.0126(19)
C21_1 0.039(3) 0.111(4) 0.052(3) -0.003(3) 0.009(2) 0.026(3)
O100_1 0.0279(13) 0.0486(14) 0.0546(15) 0.0191(12) 0.0057(12) 0.0096(11)

loop_
_atom_type_symbol
_atom_type_description
_atom_type_scat_dispersion_real
_atom_type_scat_dispersion_imag
_atom_type_scat_source
C C 0.0033 0.0016 'International Tables Vol C Tables 4.2.6.8 and 6.1.1.4'
N N 0.0061 0.0033 'International Tables Vol C Tables 4.2.6.8 and 6.1.1.4'
O O 0.0106 0.0060 'International Tables Vol C Tables 4.2.6.8 and 6.1.1.4'
H H 0.0000 0.0000 'International Tables Vol C Tables 4.2.6.8 and 6.1.1.4'

loop_
_geom_angle_atom_site_label_1
_geom_angle_atom_site_label_2
_geom_angle_atom_site_label_3
_geom_angle
_geom_angle_site_symmetry_1
_geom_angle_site_symmetry_3
_geom_angle_publ_flag
C7_1 O2_1 H2O_1 117(3) . . ?
C8_1 O4_1 H4O_2 112.3(17) . . ?
C9_1 O6_1 H6O_1 115(2) . . ?
C6_1 C1_1 C2_1 119.9(3) . . ?
C6_1 C1_1 C7_1 119.9(3) . . ?
C2_1 C1_1 C7_1 120.2(3) . . ?
C3_1 C2_1 C1_1 120.6(3) . . ?
C3_1 C2_1 H2_1 119.7 . . ?
C1_1 C2_1 H2_1 119.7 . . ?
C4_1 C3_1 C2_1 119.0(3) . . ?
C4_1 C3_1 C8_1 119.5(3) . . ?
C2_1 C3_1 C8_1 121.5(3) . . ?
C3_1 C4_1 C5_1 121.1(3) . . ?
C3_1 C4_1 H4_1 119.4 . . ?
C5_1 C4_1 H4_1 119.4 . . ?
C4_1 C5_1 C6_1 119.5(3) . . ?
C4_1 C5_1 C9_1 119.5(3) . . ?
C6_1 C5_1 C9_1 120.9(3) . . ?
C1_1 C6_1 C5_1 119.8(3) . . ?
C1_1 C6_1 H6_1 120.1 . . ?
C5_1 C6_1 H6_1 120.1 . . ?
O1_1 C7_1 O2_1 124.2(3) . . ?
O1_1 C7_1 C1_1 123.3(3) . . ?
O2_1 C7_1 C1_1 112.5(3) . . ?
O3_1 C8_1 O4_1 123.8(3) . . ?
O3_1 C8_1 C3_1 120.9(3) . . ?
O4_1 C8_1 C3_1 115.4(3) . . ?
O5_1 C9_1 O6_1 123.4(3) . . ?
O5_1 C9_1 C5_1 118.4(3) . . ?
O6_1 C9_1 C5_1 118.1(3) . . ?
C7_2 O2_2 H2O_2 116(3) . . ?
C8_2 O4_2 H4O_2 119(2) . . ?
C9_2 O6_2 H6O_2 116(2) . . ?
C6_2 C1_2 C2_2 119.7(3) . . ?
C6_2 C1_2 C7_2 118.8(3) . . ?
C2_2 C1_2 C7_2 121.5(3) . . ?
C3_2 C2_2 C1_2 120.8(3) . . ?
C3_2 C2_2 H2_2 119.6 . . ?
C1_2 C2_2 H2_2 119.6 . . ?
C4_2 C3_2 C2_2 119.3(3) . . ?
C4_2 C3_2 C8_2 121.0(3) . . ?
C2_2 C3_2 C8_2 119.8(3) . . ?
C3_2 C4_2 C5_2 120.1(3) . . ?
C3_2 C4_2 H4_2 119.9 . . ?
C5_2 C4_2 H4_2 119.9 . . ?
C6_2 C5_2 C4_2 120.3(3) . . ?
C6_2 C5_2 C9_2 119.8(3) . . ?
C4_2 C5_2 C9_2 119.9(3) . . ?
C1_2 C6_2 C5_2 119.8(3) . . ?
C1_2 C6_2 H6_2 120.1 . . ?
C5_2 C6_2 H6_2 120.1 . . ?
O1_2 C7_2 O2_2 123.8(3) . . ?
O1_2 C7_2 C1_2 124.1(3) . . ?
O2_2 C7_2 C1_2 112.1(3) . . ?
O3_2 C8_2 O4_2 123.5(3) . . ?
O3_2 C8_2 C3_2 123.5(3) . . ?
O4_2 C8_2 C3_2 112.9(3) . . ?
O5_2 C9_2 O6_2 123.1(3) . . ?
O5_2 C9_2 C5_2 119.6(3) . . ?
O6_2 C9_2 C5_2 117.3(3) . . ?
C7_3 O2_3 H2O_3 108(3) . . ?
C8_3 O4_3 H4O_4 111.5(18) . . ?
C9_3 O6_3 H6O_3 110(3) . . ?
C6_3 C1_3 C2_3 119.8(3) . . ?
C6_3 C1_3 C7_3 120.4(3) . . ?
C2_3 C1_3 C7_3 119.7(3) . . ?
C3_3 C2_3 C1_3 121.0(3) . . ?
C3_3 C2_3 H2_3 119.5 . . ?
C1_3 C2_3 H2_3 119.5 . . ?
C2_3 C3_3 C4_3 118.6(3) . . ?
C2_3 C3_3 C8_3 120.5(3) . . ?
C4_3 C3_3 C8_3 120.9(3) . . ?
C3_3 C4_3 C5_3 121.2(3) . . ?
C3_3 C4_3 H4_3 119.4 . . ?
C5_3 C4_3 H4_3 119.4 . . ?
C4_3 C5_3 C6_3 119.7(3) . . ?
C4_3 C5_3 C9_3 117.6(3) . . ?
C6_3 C5_3 C9_3 122.7(3) . . ?
C1_3 C6_3 C5_3 119.7(3) . . ?
C1_3 C6_3 H6_3 120.1 . . ?
C5_3 C6_3 H6_3 120.1 . . ?
O1_3 C7_3 O2_3 123.6(3) . . ?
O1_3 C7_3 C1_3 123.7(3) . . ?
O2_3 C7_3 C1_3 112.7(3) . . ?
O3_3 C8_3 O4_3 123.5(3) . . ?
O3_3 C8_3 C3_3 121.1(3) . . ?
O4_3 C8_3 C3_3 115.4(3) . . ?
O5_3 C9_3 O6_3 123.0(3) . . ?
O5_3 C9_3 C5_3 119.9(3) . . ?
O6_3 C9_3 C5_3 117.1(3) . . ?
C7_4 O2_4 H2O_4 119(2) . . ?
C9_4 O6_4 H6O_4 114(2) . . ?
C6_4 C1_4 C2_4 119.7(3) . . ?
C6_4 C1_4 C7_4 120.1(3) . . ?
C2_4 C1_4 C7_4 120.2(3) . . ?
C1_4 C2_4 C3_4 120.5(3) . . ?
C1_4 C2_4 H2_4 119.7 . . ?
C3_4 C2_4 H2_4 119.7 . . ?
C2_4 C3_4 C4_4 119.3(3) . . ?
C2_4 C3_4 C8_4 120.4(3) . . ?
C4_4 C3_4 C8_4 120.3(2) . . ?
C5_4 C4_4 C3_4 120.2(3) . . ?
C5_4 C4_4 H4_4 119.9 . . ?
C3_4 C4_4 H4_4 119.9 . . ?
C6_4 C5_4 C4_4 119.6(3) . . ?
C6_4 C5_4 C9_4 121.1(3) . . ?
C4_4 C5_4 C9_4 119.2(3) . . ?
C1_4 C6_4 C5_4 120.6(3) . . ?
C1_4 C6_4 H6_4 119.7 . . ?
C5_4 C6_4 H6_4 119.7 . . ?
O1_4 C7_4 O2_4 123.6(3) . . ?
O1_4 C7_4 C1_4 123.7(3) . . ?
O2_4 C7_4 C1_4 112.8(3) . . ?
O3_4 C8_4 O4_4 123.0(3) . . ?
O3_4 C8_4 C3_4 122.4(2) . . ?
O4_4 C8_4 C3_4 114.6(3) . . ?
O5_4 C9_4 O6_4 123.6(3) . . ?
O5_4 C9_4 C5_4 121.3(3) . . ?
O6_4 C9_4 C5_4 115.1(3) . . ?
C14_1 N1_1 C10_1 120.5(3) . . ?
C14_1 N1_1 H1N_1 120(2) . . ?
C10_1 N1_1 H1N_1 120(2) . . ?
C17_1 N2_1 C21_1 121.1(3) . . ?
C17_1 N2_1 H2N_1 112(3) . . ?
C21_1 N2_1 H2N_1 126(3) . . ?
N1_1 C10_1 C11_1 121.4(3) . . ?
N1_1 C10_1 H10_1 119.3 . . ?
C11_1 C10_1 H10_1 119.3 . . ?
C10_1 C11_1 C12_1 120.0(3) . . ?
C10_1 C11_1 H11_1 120.0 . . ?
C12_1 C11_1 H11_1 120.0 . . ?
C13_1 C12_1 C11_1 117.7(3) . . ?
C13_1 C12_1 C15_1 121.1(3) . . ?
C11_1 C12_1 C15_1 121.1(3) . . ?
C12_1 C13_1 C14_1 120.1(3) . . ?
C12_1 C13_1 H13_1 119.9 . . ?
C14_1 C13_1 H13_1 119.9 . . ?
N1_1 C14_1 C13_1 120.3(3) . . ?
N1_1 C14_1 H14_1 119.8 . . ?
C13_1 C14_1 H14_1 119.8 . . ?
C12_1 C15_1 C16_1 111.4(3) . . ?
C12_1 C15_1 H15A_1 109.3 . . ?
C16_1 C15_1 H15A_1 109.3 . . ?
C12_1 C15_1 H15B_1 109.3 . . ?
C16_1 C15_1 H15B_1 109.3 . . ?
H15A_1 C15_1 H15B_1 108.0 . . ?
C19_1 C16_1 C15_1 110.1(3) . . ?
C19_1 C16_1 H16A_1 109.6 . . ?
C15_1 C16_1 H16A_1 109.6 . . ?
C19_1 C16_1 H16B_1 109.6 . . ?
C15_1 C16_1 H16B_1 109.6 . . ?
H16A_1 C16_1 H16B_1 108.1 . . ?
N2_1 C17_1 C18_1 120.4(4) . . ?
N2_1 C17_1 H17_1 119.8 . . ?
C18_1 C17_1 H17_1 119.8 . . ?
C17_1 C18_1 C19_1 120.0(3) . . ?
C17_1 C18_1 H18_1 120.0 . . ?
C19_1 C18_1 H18_1 120.0 . . ?
C20_1 C19_1 C18_1 117.1(3) . . ?
C20_1 C19_1 C16_1 122.3(3) . . ?
C18_1 C19_1 C16_1 120.5(3) . . ?
C21_1 C20_1 C19_1 121.1(3) . . ?
C21_1 C20_1 H20_1 119.5 . . ?
C19_1 C20_1 H20_1 119.5 . . ?
N2_1 C21_1 C20_1 120.2(3) . . ?
N2_1 C21_1 H21_1 119.9 . . ?
C20_1 C21_1 H21_1 119.9 . . ?
H100_1 O100_1 H101_1 100.7 . . ?

loop_
_geom_bond_atom_site_label_1
_geom_bond_atom_site_label_2
_geom_bond_distance
_geom_bond_site_symmetry_2
_geom_bond_publ_flag
O1_1 C7_1 1.206(3) . ?
O2_1 C7_1 1.323(4) . ?
O2_1 H2O_1 0.98(5) . ?
O3_1 C8_1 1.249(3) . ?
O4_1 C8_1 1.267(3) . ?
O4_1 H4O_2 1.39(5) . ?
O5_1 C9_1 1.259(3) . ?
O6_1 C9_1 1.281(3) . ?
O6_1 H6O_1 1.28(5) . ?
C1_1 C6_1 1.386(4) . ?
C1_1 C2_1 1.397(4) . ?
C1_1 C7_1 1.491(4) . ?
C2_1 C3_1 1.391(4) . ?
C2_1 H2_1 0.9500 . ?
C3_1 C4_1 1.385(4) . ?
C3_1 C8_1 1.515(4) . ?
C4_1 C5_1 1.391(4) . ?
C4_1 H4_1 0.9500 . ?
C5_1 C6_1 1.399(4) . ?
C5_1 C9_1 1.478(4) . ?
C6_1 H6_1 0.9500 . ?
O1_2 C7_2 1.195(3) . ?
O2_2 C7_2 1.322(4) . ?
O2_2 H2O_2 0.94(5) . ?
O3_2 C8_2 1.223(3) . ?
O4_2 C8_2 1.300(3) . ?
O4_2 H4O_2 1.12(5) . ?
O5_2 C9_2 1.260(3) . ?
O6_2 C9_2 1.285(3) . ?
O6_2 H6O_2 1.24(5) . ?
C1_2 C6_2 1.389(4) . ?
C1_2 C2_2 1.392(4) . ?
C1_2 C7_2 1.487(4) . ?
C2_2 C3_2 1.390(4) . ?
C2_2 H2_2 0.9500 . ?
C3_2 C4_2 1.390(4) . ?
C3_2 C8_2 1.497(4) . ?
C4_2 C5_2 1.392(4) . ?
C4_2 H4_2 0.9500 . ?
C5_2 C6_2 1.391(4) . ?
C5_2 C9_2 1.485(4) . ?
C6_2 H6_2 0.9500 . ?
O1_3 C7_3 1.208(3) . ?
O2_3 C7_3 1.314(3) . ?
O2_3 H2O_3 0.99(5) . ?
O3_3 C8_3 1.230(3) . ?
O4_3 C8_3 1.298(3) . ?
O5_3 C9_3 1.240(3) . ?
O6_3 C9_3 1.299(3) . ?
O6_3 H6O_3 1.01(5) . ?
C1_3 C6_3 1.385(4) . ?
C1_3 C2_3 1.399(4) . ?
C1_3 C7_3 1.484(4) . ?
C2_3 C3_3 1.385(4) . ?
C2_3 H2_3 0.9500 . ?
C3_3 C4_3 1.390(4) . ?
C3_3 C8_3 1.499(4) . ?
C4_3 C5_3 1.391(4) . ?
C4_3 H4_3 0.9500 . ?
C5_3 C6_3 1.395(4) . ?
C5_3 C9_3 1.473(4) . ?
C6_3 H6_3 0.9500 . ?
O1_4 C7_4 1.202(3) . ?
O2_4 C7_4 1.304(3) . ?
O2_4 H2O_4 1.05(5) . ?
O3_4 C8_4 1.238(3) . ?
O4_4 C8_4 1.283(3) . ?
O4_4 H4O_4 1.13(5) . ?
O5_4 C9_4 1.240(3) . ?
O6_4 C9_4 1.301(3) . ?
O6_4 H6O_4 1.19(5) . ?
C1_4 C6_4 1.381(4) . ?
C1_4 C2_4 1.391(4) . ?
C1_4 C7_4 1.490(4) . ?
C2_4 C3_4 1.392(4) . ?
C2_4 H2_4 0.9500 . ?
C3_4 C4_4 1.397(4) . ?
C3_4 C8_4 1.499(4) . ?
C4_4 C5_4 1.395(4) . ?
C4_4 H4_4 0.9500 . ?
C5_4 C6_4 1.389(4) . ?
C5_4 C9_4 1.487(4) . ?
C6_4 H6_4 0.9500 . ?
N1_1 C14_1 1.331(4) . ?
N1_1 C10_1 1.340(4) . ?
N1_1 H1N_1 1.03(4) . ?
N2_1 C17_1 1.312(5) . ?
N2_1 C21_1 1.325(4) . ?
N2_1 H2N_1 0.95(5) . ?
C10_1 C11_1 1.356(4) . ?
C10_1 H10_1 0.9500 . ?
C11_1 C12_1 1.390(4) . ?
C11_1 H11_1 0.9500 . ?
C12_1 C13_1 1.381(4) . ?
C12_1 C15_1 1.500(4) . ?
C13_1 C14_1 1.382(4) . ?
C13_1 H13_1 0.9500 . ?
C14_1 H14_1 0.9500 . ?
C15_1 C16_1 1.544(5) . ?
C15_1 H15A_1 0.9900 . ?
C15_1 H15B_1 0.9900 . ?
C16_1 C19_1 1.495(4) . ?
C16_1 H16A_1 0.9900 . ?
C16_1 H16B_1 0.9900 . ?
C17_1 C18_1 1.363(5) . ?
C17_1 H17_1 0.9500 . ?
C18_1 C19_1 1.381(4) . ?
C18_1 H18_1 0.9500 . ?
C19_1 C20_1 1.358(4) . ?
C20_1 C21_1 1.350(4) . ?
C20_1 H20_1 0.9500 . ?
C21_1 H21_1 0.9500 . ?
O100_1 H100_1 0.8230 . ?
O100_1 H101_1 0.8385 . ?

loop_
_geom_hbond_atom_site_label_D
_geom_hbond_atom_site_label_H
_geom_hbond_atom_site_label_A
_geom_hbond_distance_DH
_geom_hbond_distance_HA
_geom_hbond_distance_DA
_geom_hbond_angle_DHA
_geom_hbond_site_symmetry_A
O6_1 H6O_1 O5_2 1.28(5) 1.35(5) 2.628(3) 175(4) 1_665
O6_2 H6O_2 O5_1 1.24(5) 1.36(5) 2.594(3) 177(4) 1_445
O2_1 H2O_1 O3_3 0.98(5) 1.80(5) 2.717(3) 154(4) .
O2_3 H2O_3 O3_1 0.99(5) 1.65(5) 2.592(3) 159(4) .
O6_4 H6O_4 O5_3 1.19(5) 1.39(5) 2.583(3) 176(4) 1_756
O6_3 H6O_3 O5_4 1.01(5) 1.66(5) 2.676(3) 179(4) 1_354
O4_2 H4O_2 O4_1 1.12(5) 1.39(5) 2.481(3) 164(4) .
O2_4 H2O_4 O3_2 1.05(5) 1.62(5) 2.648(3) 165(4) .
O2_2 H2O_2 O3_4 0.94(5) 1.76(5) 2.666(3) 161(4) .
O4_4 H4O_4 O4_3 1.13(5) 1.32(5) 2.450(3) 174(4) 1_646
N2_1 H2N_1 O3_4 0.95(5) 2.26(5) 3.006(4) 135(4) 2_455
N2_1 H2N_1 O4_3 0.95(5) 2.34(5) 3.053(4) 131(4) 2_364
C17_1 H17_1 O3_3 0.95 2.38 3.208(4) 145.0 1_546
C17_1 H17_1 O4_4 0.95 2.42 3.122(4) 130.8 1_455
N1_1 H1N_1 O100_1 1.03(4) 1.63(5) 2.658(3) 177(4) .
O100_1 H100_1 O3_1 0.82 2.13 2.950(3) 173.4 1_656
O100_1 H101_1 O4_1 0.84 2.08 2.894(3) 162.3 2_565
C10_1 H10_1 O4_3 0.95 2.65 3.490(4) 147.4 2_464
C13_1 H13_1 O3_3 0.95 2.60 3.539(4) 170.1 1_556
C14_1 H14_1 O1_4 0.95 2.67 3.448(5) 140.0 1_556
C20_1 H20_1 O4_2 0.95 2.74 3.433(4) 130.9 1_556
C20_1 H20_1 O3_1 0.95 2.70 3.522(4) 145.8 1_556

loop_
_geom_torsion_atom_site_label_1
_geom_torsion_atom_site_label_2
_geom_torsion_atom_site_label_3
_geom_torsion_atom_site_label_4
_geom_torsion
_geom_torsion_site_symmetry_1
_geom_torsion_site_symmetry_2
_geom_torsion_site_symmetry_3
_geom_torsion_site_symmetry_4
_geom_torsion_publ_flag
C6_1 C1_1 C2_1 C3_1 -0.8(4) . . . . ?
C7_1 C1_1 C2_1 C3_1 177.3(2) . . . . ?
C1_1 C2_1 C3_1 C4_1 0.9(4) . . . . ?
C1_1 C2_1 C3_1 C8_1 -177.9(2) . . . . ?
C2_1 C3_1 C4_1 C5_1 -0.4(4) . . . . ?
C8_1 C3_1 C4_1 C5_1 178.4(2) . . . . ?
C3_1 C4_1 C5_1 C6_1 -0.2(4) . . . . ?
C3_1 C4_1 C5_1 C9_1 -177.5(2) . . . . ?
C2_1 C1_1 C6_1 C5_1 0.2(4) . . . . ?
C7_1 C1_1 C6_1 C5_1 -177.9(2) . . . . ?
C4_1 C5_1 C6_1 C1_1 0.2(4) . . . . ?
C9_1 C5_1 C6_1 C1_1 177.5(2) . . . . ?
C6_1 C1_1 C7_1 O1_1 3.5(4) . . . . ?
C2_1 C1_1 C7_1 O1_1 -174.6(3) . . . . ?
C6_1 C1_1 C7_1 O2_1 -176.2(2) . . . . ?
C2_1 C1_1 C7_1 O2_1 5.8(4) . . . . ?
C4_1 C3_1 C8_1 O3_1 176.6(2) . . . . ?
C2_1 C3_1 C8_1 O3_1 -4.6(4) . . . . ?
C4_1 C3_1 C8_1 O4_1 -4.3(4) . . . . ?
C2_1 C3_1 C8_1 O4_1 174.4(2) . . . . ?
C4_1 C5_1 C9_1 O5_1 -1.1(4) . . . . ?
C6_1 C5_1 C9_1 O5_1 -178.4(2) . . . . ?
C4_1 C5_1 C9_1 O6_1 177.9(2) . . . . ?
C6_1 C5_1 C9_1 O6_1 0.6(4) . . . . ?
C6_2 C1_2 C2_2 C3_2 0.0(4) . . . . ?
C7_2 C1_2 C2_2 C3_2 179.0(2) . . . . ?
C1_2 C2_2 C3_2 C4_2 0.2(4) . . . . ?
C1_2 C2_2 C3_2 C8_2 177.8(2) . . . . ?
C2_2 C3_2 C4_2 C5_2 -0.4(4) . . . . ?
C8_2 C3_2 C4_2 C5_2 -178.0(2) . . . . ?
C3_2 C4_2 C5_2 C6_2 0.4(4) . . . . ?
C3_2 C4_2 C5_2 C9_2 178.2(2) . . . . ?
C2_2 C1_2 C6_2 C5_2 0.0(4) . . . . ?
C7_2 C1_2 C6_2 C5_2 -179.0(2) . . . . ?
C4_2 C5_2 C6_2 C1_2 -0.2(4) . . . . ?
C9_2 C5_2 C6_2 C1_2 -178.0(2) . . . . ?
C6_2 C1_2 C7_2 O1_2 -0.3(4) . . . . ?
C2_2 C1_2 C7_2 O1_2 -179.3(3) . . . . ?
C6_2 C1_2 C7_2 O2_2 177.9(2) . . . . ?
C2_2 C1_2 C7_2 O2_2 -1.1(4) . . . . ?
C4_2 C3_2 C8_2 O3_2 -173.4(3) . . . . ?
C2_2 C3_2 C8_2 O3_2 9.1(4) . . . . ?
C4_2 C3_2 C8_2 O4_2 7.8(4) . . . . ?
C2_2 C3_2 C8_2 O4_2 -169.7(2) . . . . ?
C6_2 C5_2 C9_2 O5_2 175.0(2) . . . . ?
C4_2 C5_2 C9_2 O5_2 -2.8(4) . . . . ?
C6_2 C5_2 C9_2 O6_2 -3.9(4) . . . . ?
C4_2 C5_2 C9_2 O6_2 178.4(2) . . . . ?
C6_3 C1_3 C2_3 C3_3 -0.2(4) . . . . ?
C7_3 C1_3 C2_3 C3_3 176.7(2) . . . . ?
C1_3 C2_3 C3_3 C4_3 0.9(4) . . . . ?
C1_3 C2_3 C3_3 C8_3 -178.0(2) . . . . ?
C2_3 C3_3 C4_3 C5_3 -0.9(4) . . . . ?
C8_3 C3_3 C4_3 C5_3 177.9(2) . . . . ?
C3_3 C4_3 C5_3 C6_3 0.3(4) . . . . ?
C3_3 C4_3 C5_3 C9_3 179.8(2) . . . . ?
C2_3 C1_3 C6_3 C5_3 -0.5(4) . . . . ?
C7_3 C1_3 C6_3 C5_3 -177.3(2) . . . . ?
C4_3 C5_3 C6_3 C1_3 0.4(4) . . . . ?
C9_3 C5_3 C6_3 C1_3 -179.0(2) . . . . ?
C6_3 C1_3 C7_3 O1_3 9.5(4) . . . . ?
C2_3 C1_3 C7_3 O1_3 -167.3(3) . . . . ?
C6_3 C1_3 C7_3 O2_3 -171.6(2) . . . . ?
C2_3 C1_3 C7_3 O2_3 11.6(4) . . . . ?
C2_3 C3_3 C8_3 O3_3 5.9(4) . . . . ?
C4_3 C3_3 C8_3 O3_3 -172.9(3) . . . . ?
C2_3 C3_3 C8_3 O4_3 -175.4(2) . . . . ?
C4_3 C3_3 C8_3 O4_3 5.7(4) . . . . ?
C4_3 C5_3 C9_3 O5_3 -0.4(4) . . . . ?
C6_3 C5_3 C9_3 O5_3 179.1(3) . . . . ?
C4_3 C5_3 C9_3 O6_3 179.4(2) . . . . ?
C6_3 C5_3 C9_3 O6_3 -1.1(4) . . . . ?
C6_4 C1_4 C2_4 C3_4 -1.8(4) . . . . ?
C7_4 C1_4 C2_4 C3_4 176.5(2) . . . . ?
C1_4 C2_4 C3_4 C4_4 2.0(4) . . . . ?
C1_4 C2_4 C3_4 C8_4 -176.9(2) . . . . ?
C2_4 C3_4 C4_4 C5_4 -0.2(4) . . . . ?
C8_4 C3_4 C4_4 C5_4 178.7(2) . . . . ?
C3_4 C4_4 C5_4 C6_4 -1.7(4) . . . . ?
C3_4 C4_4 C5_4 C9_4 -179.8(2) . . . . ?
C2_4 C1_4 C6_4 C5_4 -0.1(4) . . . . ?
C7_4 C1_4 C6_4 C5_4 -178.5(2) . . . . ?
C4_4 C5_4 C6_4 C1_4 1.9(4) . . . . ?
C9_4 C5_4 C6_4 C1_4 179.9(2) . . . . ?
C6_4 C1_4 C7_4 O1_4 13.4(4) . . . . ?
C2_4 C1_4 C7_4 O1_4 -165.0(3) . . . . ?
C6_4 C1_4 C7_4 O2_4 -167.9(3) . . . . ?
C2_4 C1_4 C7_4 O2_4 13.8(4) . . . . ?
C2_4 C3_4 C8_4 O3_4 -13.2(4) . . . . ?
C4_4 C3_4 C8_4 O3_4 167.9(3) . . . . ?
C2_4 C3_4 C8_4 O4_4 165.8(3) . . . . ?
C4_4 C3_4 C8_4 O4_4 -13.1(4) . . . . ?
C6_4 C5_4 C9_4 O5_4 -176.5(2) . . . . ?
C4_4 C5_4 C9_4 O5_4 1.5(4) . . . . ?
C6_4 C5_4 C9_4 O6_4 2.9(4) . . . . ?
C4_4 C5_4 C9_4 O6_4 -179.1(2) . . . . ?
C14_1 N1_1 C10_1 C11_1 1.1(5) . . . . ?
N1_1 C10_1 C11_1 C12_1 -0.2(5) . . . . ?
C10_1 C11_1 C12_1 C13_1 -0.8(5) . . . . ?
C10_1 C11_1 C12_1 C15_1 177.3(3) . . . . ?
C11_1 C12_1 C13_1 C14_1 0.8(5) . . . . ?
C15_1 C12_1 C13_1 C14_1 -177.3(3) . . . . ?
C10_1 N1_1 C14_1 C13_1 -1.1(5) . . . . ?
C12_1 C13_1 C14_1 N1_1 0.1(5) . . . . ?
C13_1 C12_1 C15_1 C16_1 97.7(4) . . . . ?
C11_1 C12_1 C15_1 C16_1 -80.2(4) . . . . ?
C12_1 C15_1 C16_1 C19_1 171.8(3) . . . . ?
C21_1 N2_1 C17_1 C18_1 0.0(6) . . . . ?
N2_1 C17_1 C18_1 C19_1 2.4(5) . . . . ?
C17_1 C18_1 C19_1 C20_1 -3.8(5) . . . . ?
C17_1 C18_1 C19_1 C16_1 173.4(3) . . . . ?
C15_1 C16_1 C19_1 C20_1 100.3(4) . . . . ?
C15_1 C16_1 C19_1 C18_1 -76.8(4) . . . . ?
C18_1 C19_1 C20_1 C21_1 3.0(5) . . . . ?
C16_1 C19_1 C20_1 C21_1 -174.2(3) . . . . ?
C17_1 N2_1 C21_1 C20_1 -0.9(5) . . . . ?
C19_1 C20_1 C21_1 N2_1 -0.7(5) . . . . ?
